data_7206521
loop_
_publ_author_name
'Di Salvo, Florencia'
'Camargo, Beatriz'
'Garc\'ia, Yolanda'
'Teixidor, Francesc'
'Vi\~nas, Clara'
'Planas, Jos\'e Giner'
'Light, Mark E.'
'Hursthouse, Michael B.'

_publ_section_title
;
 Supramolecular architectures in o-carboranyl alcohols bearing
 N-aromatic rings: syntheses, crystal structures and melting points
 correlation
;
_journal_issue 19
_journal_name_full CrystEngComm
_journal_page_first 5788
_journal_paper_doi 10.1039/c1ce05449j
_journal_volume 13
_journal_year 2011
_chemical_compound_source 'Jose Giner Planas'
_chemical_formula_sum 'C8 H17 B10 N O'
_chemical_formula_weight 251.33
_chemical_name_systematic
;
?
;
_space_group_IT_number 14
_symmetry_cell_setting monoclinic
_symmetry_space_group_name_Hall '-P 2yn'
_symmetry_space_group_name_H-M 'P 1 21/n 1'
_atom_sites_solution_hydrogens geom
_atom_sites_solution_primary direct
_atom_sites_solution_secondary difmap
_audit_creation_method SHELXL-97
_cell_angle_alpha 90.00
_cell_angle_beta 118.2650(10)
_cell_angle_gamma 90.00
_cell_formula_units_Z 4
_cell_length_a 13.0921(3)
_cell_length_b 8.7487(2)
_cell_length_c 13.6578(4)
_cell_measurement_reflns_used 46802
_cell_measurement_temperature 120(2)
_cell_measurement_theta_max 27.48
_cell_measurement_theta_min 2.91
_cell_volume 1377.83(6)
_computing_cell_refinement 'DENZO (Otwinowski & Minor, 1997) & COLLECT (Hooft, R.W.W., 1998)'
_computing_data_collection 'COLLECT (Hooft, R.W.W., 1998)'
_computing_data_reduction 'DENZO (Otwinowski & Minor, 1997) & COLLECT (Hooft, R.W.W., 1998)'
_computing_molecular_graphics
;
Images generated using CrystalMaker: a crystal and molecular
structures program for Mac and Windows. CrystalMaker Software Ltd,
Oxford, England (www.crystalmaker.com)
;
_computing_publication_material 'WINGX (Farrugia, 1998)'
_computing_structure_refinement 'SHELXL-97 (Sheldrick, 2008)'
_computing_structure_solution 'SHELXS-97 (Sheldrick, 1997)'
_diffrn_ambient_temperature 120(2)
_diffrn_detector_area_resol_mean 9.091
_diffrn_measured_fraction_theta_full 0.999
_diffrn_measured_fraction_theta_max 0.999
_diffrn_measurement_device_type 'Bruker-Nonius CCD camera on \k-goniostat'
_diffrn_measurement_method '\f & \w scans to fill the asymmetric unit'
_diffrn_radiation_monochromator '10cm confocal mirrors'
_diffrn_radiation_source 'Bruker Nonius FR591 Rotating Anode'
_diffrn_radiation_type MoK\a
_diffrn_radiation_wavelength 0.71073
_diffrn_reflns_av_R_equivalents 0.1157
_diffrn_reflns_av_sigmaI/netI 0.0506
_diffrn_reflns_limit_h_max 15
_diffrn_reflns_limit_h_min -15
_diffrn_reflns_limit_k_max 10
_diffrn_reflns_limit_k_min -10
_diffrn_reflns_limit_l_max 16
_diffrn_reflns_limit_l_min -16
_diffrn_reflns_number 30667
_diffrn_reflns_theta_full 25.03
_diffrn_reflns_theta_max 25.03
_diffrn_reflns_theta_min 2.92
_diffrn_standards_number 0
_exptl_absorpt_coefficient_mu 0.064
_exptl_absorpt_correction_T_max 0.9987
_exptl_absorpt_correction_T_min 0.9943
_exptl_absorpt_correction_type multi-scan
_exptl_absorpt_process_details
;
SADABS V2.10 (Sheldrick, G.M., 2003)
;
_exptl_crystal_colour Colourless
_exptl_crystal_density_diffrn 1.212
_exptl_crystal_density_method 'not measured'
_exptl_crystal_description Fragment
_exptl_crystal_F_000 520
_exptl_crystal_size_max 0.09
_exptl_crystal_size_mid 0.07
_exptl_crystal_size_min 0.02
_refine_diff_density_max 0.667
_refine_diff_density_min -0.233
_refine_diff_density_rms 0.061
_refine_ls_extinction_method none
_refine_ls_goodness_of_fit_ref 1.099
_refine_ls_hydrogen_treatment constr
_refine_ls_matrix_type full
_refine_ls_number_parameters 182
_refine_ls_number_reflns 2444
_refine_ls_number_restraints 0
_refine_ls_restrained_S_all 1.099
_refine_ls_R_factor_all 0.1128
_refine_ls_R_factor_gt 0.0863
_refine_ls_shift/su_max 0.002
_refine_ls_shift/su_mean 0.000
_refine_ls_structure_factor_coef Fsqd
_refine_ls_weighting_details 'calc w=1/[\s^2^(Fo^2^)+(0.0531P)^2^+3.3028P] where P=(Fo^2^+2Fc^2^)/3'
_refine_ls_weighting_scheme calc
_refine_ls_wR_factor_gt 0.1776
_refine_ls_wR_factor_ref 0.1924
_reflns_number_gt 1853
_reflns_number_total 2444
_reflns_threshold_expression >2\s(I)
_cod_data_source_file c1ce05449j.txt
_cod_data_source_block 2010acc0316
_cod_depositor_comments
;
The following automatic conversions were performed:

'_symmetry_cell_setting' value 'Monoclinic' changed to 'monoclinic'
according to /home/saulius/struct/CIF-dictionaries/cif_core.dic
dictionary named 'cif_core.dic' version 2.4.1 from 2010-06-29.

Automatic conversion script
Id: cif_fix_values 1715 2011-07-08 13:25:40Z adriana 
;
_cod_original_sg_symbol_H-M P2(1)/n
_cod_database_code 7206521

loop_
_symmetry_equiv_pos_as_xyz
'x, y, z'
'-x+1/2, y+1/2, -z+1/2'
'-x, -y, -z'
'x-1/2, -y-1/2, z-1/2'

loop_
_atom_site_label
_atom_site_type_symbol
_atom_site_fract_x
_atom_site_fract_y
_atom_site_fract_z
_atom_site_U_iso_or_equiv
_atom_site_adp_type
_atom_site_occupancy
_atom_site_symmetry_multiplicity
_atom_site_calc_flag
_atom_site_refinement_flags
C1 C 0.1436(3) 1.1096(4) 0.8912(3) 0.0231(8) Uani 1 1 d .
C2 C 0.0866(3) 1.2381(4) 0.9387(3) 0.0285(8) Uani 1 1 d .
H2 H 0.0415 1.2013 0.9869 0.034 Uiso 1 1 calc R
C3 C 0.1278(3) 0.9374(4) 0.9092(3) 0.0228(8) Uani 1 1 d .
H3 H 0.1294 0.8794 0.8469 0.027 Uiso 1 1 calc R
C4 C 0.2234(3) 0.8734(4) 1.0171(3) 0.0213(7) Uani 1 1 d .
C5 C 0.3231(3) 0.8091(4) 1.0227(3) 0.0257(8) Uani 1 1 d .
H5 H 0.3360 0.8114 0.9599 0.031 Uiso 1 1 calc R
C6 C 0.4035(3) 0.7418(4) 1.1210(3) 0.0294(8) Uani 1 1 d .
H6 H 0.4719 0.6994 1.1242 0.035 Uiso 1 1 calc R
C7 C 0.2944(3) 0.7976(4) 1.2067(3) 0.0273(8) Uani 1 1 d .
H7 H 0.2838 0.7940 1.2709 0.033 Uiso 1 1 calc R
C8 C 0.2105(3) 0.8688(4) 1.1124(3) 0.0249(8) Uani 1 1 d .
H8 H 0.1447 0.9141 1.1128 0.030 Uiso 1 1 calc R
B3 B 0.0173(4) 1.2030(5) 0.7983(3) 0.0288(10) Uani 1 1 d .
H3A H -0.0697 1.1474 0.7517 0.035 Uiso 1 1 calc R
B4 B 0.1316(3) 1.1678(5) 0.7671(3) 0.0248(9) Uani 1 1 d .
H4 H 0.1195 1.0883 0.6982 0.030 Uiso 1 1 calc R
B5 B 0.2657(3) 1.1778(5) 0.8919(3) 0.0243(9) Uani 1 1 d .
H5A H 0.3415 1.1047 0.9053 0.029 Uiso 1 1 calc R
B6 B 0.2358(3) 1.2230(5) 1.0031(3) 0.0249(9) Uani 1 1 d .
H6A H 0.2909 1.1809 1.0900 0.030 Uiso 1 1 calc R
B7 B 0.0334(4) 1.3913(5) 0.8507(3) 0.0311(10) Uani 1 1 d .
H7A H -0.0436 1.4607 0.8385 0.037 Uiso 1 1 calc R
B8 B 0.0644(4) 1.3499(5) 0.7404(3) 0.0281(9) Uani 1 1 d .
H8A H 0.0083 1.3929 0.6539 0.034 Uiso 1 1 calc R
B9 B 0.2178(4) 1.3343(5) 0.7981(3) 0.0266(9) Uani 1 1 d .
H9 H 0.2633 1.3667 0.7493 0.032 Uiso 1 1 calc R
B10 B 0.2828(4) 1.3690(5) 0.9440(3) 0.0289(9) Uani 1 1 d .
H10 H 0.3701 1.4239 0.9914 0.035 Uiso 1 1 calc R
B11 B 0.1668(4) 1.4039(5) 0.9760(4) 0.0313(10) Uani 1 1 d .
H11 H 0.1766 1.4814 1.0452 0.038 Uiso 1 1 calc R
B12 B 0.1569(4) 1.4744(5) 0.8490(4) 0.0316(10) Uani 1 1 d .
H12 H 0.1617 1.5995 0.8342 0.038 Uiso 1 1 calc R
N1 N 0.3893(2) 0.7336(3) 1.2120(2) 0.0270(7) Uani 1 1 d .
O1 O 0.02026(19) 0.9108(3) 0.90382(19) 0.0281(6) Uani 1 1 d .
H1 H -0.0237 0.8672 0.8436 0.042 Uiso 1 1 calc R

loop_
_atom_site_aniso_label
_atom_site_aniso_U_11
_atom_site_aniso_U_22
_atom_site_aniso_U_33
_atom_site_aniso_U_23
_atom_site_aniso_U_13
_atom_site_aniso_U_12
C1 0.0172(17) 0.0272(19) 0.0239(18) 0.0074(15) 0.0088(14) 0.0039(14)
C2 0.031(2) 0.028(2) 0.0298(19) 0.0045(16) 0.0169(16) 0.0050(16)
C3 0.0192(17) 0.0272(19) 0.0204(17) 0.0058(15) 0.0080(14) -0.0018(14)
C4 0.0224(17) 0.0177(17) 0.0197(17) 0.0022(14) 0.0067(14) -0.0051(14)
C5 0.0255(18) 0.0280(19) 0.0209(17) 0.0002(15) 0.0087(15) 0.0018(15)
C6 0.0284(19) 0.032(2) 0.0251(19) 0.0026(16) 0.0104(16) 0.0058(16)
C7 0.0266(18) 0.031(2) 0.0224(18) 0.0056(15) 0.0098(15) 0.0014(16)
C8 0.0209(17) 0.0283(19) 0.0246(18) 0.0036(15) 0.0100(15) 0.0002(15)
B3 0.028(2) 0.033(2) 0.026(2) 0.0130(18) 0.0134(18) 0.0088(18)
B4 0.024(2) 0.028(2) 0.025(2) 0.0053(17) 0.0131(17) 0.0016(17)
B5 0.0222(19) 0.025(2) 0.028(2) -0.0008(17) 0.0138(17) -0.0029(17)
B6 0.026(2) 0.023(2) 0.023(2) -0.0014(16) 0.0095(17) -0.0004(17)
B7 0.034(2) 0.030(2) 0.032(2) 0.0070(19) 0.018(2) 0.0119(19)
B8 0.033(2) 0.026(2) 0.026(2) 0.0073(17) 0.0146(18) 0.0021(18)
B9 0.033(2) 0.025(2) 0.028(2) 0.0031(17) 0.0194(19) 0.0012(18)
B10 0.035(2) 0.024(2) 0.031(2) 0.0018(18) 0.0176(19) -0.0009(18)
B11 0.040(2) 0.026(2) 0.032(2) 0.0001(18) 0.020(2) 0.0059(19)
B12 0.042(3) 0.024(2) 0.030(2) 0.0043(18) 0.018(2) 0.0047(19)
N1 0.0265(16) 0.0278(17) 0.0215(15) 0.0057(13) 0.0070(13) 0.0027(13)
O1 0.0237(13) 0.0331(15) 0.0230(13) -0.0033(11) 0.0074(10) -0.0028(11)

loop_
_atom_type_symbol
_atom_type_description
_atom_type_scat_dispersion_real
_atom_type_scat_dispersion_imag
_atom_type_scat_source
C C 0.0033 0.0016 'International Tables Vol C Tables 4.2.6.8 and 6.1.1.4'
H H 0.0000 0.0000 'International Tables Vol C Tables 4.2.6.8 and 6.1.1.4'
B B 0.0013 0.0007 'International Tables Vol C Tables 4.2.6.8 and 6.1.1.4'
N N 0.0061 0.0033 'International Tables Vol C Tables 4.2.6.8 and 6.1.1.4'
O O 0.0106 0.0060 'International Tables Vol C Tables 4.2.6.8 and 6.1.1.4'

loop_
_geom_angle_atom_site_label_1
_geom_angle_atom_site_label_2
_geom_angle_atom_site_label_3
_geom_angle
C3 C1 C2 118.7(3)
C3 C1 B5 122.2(3)
C2 C1 B5 111.1(3)
C3 C1 B4 119.3(3)
C2 C1 B4 110.1(3)
B5 C1 B4 62.9(2)
C3 C1 B3 114.7(3)
C2 C1 B3 60.9(2)
B5 C1 B3 113.9(3)
B4 C1 B3 61.7(2)
C3 C1 B6 120.1(3)
C2 C1 B6 61.3(2)
B5 C1 B6 62.4(2)
B4 C1 B6 113.7(3)
B3 C1 B6 113.4(3)
C1 C2 B7 111.6(3)
C1 C2 B3 62.3(2)
B7 C2 B3 62.1(2)
C1 C2 B11 111.5(3)
B7 C2 B11 62.4(2)
B3 C2 B11 114.0(3)
C1 C2 B6 62.1(2)
B7 C2 B6 113.8(3)
B3 C2 B6 115.3(3)
B11 C2 B6 61.9(2)
O1 C3 C4 109.8(3)
O1 C3 C1 111.1(3)
C4 C3 C1 113.6(3)
C5 C4 C8 117.6(3)
C5 C4 C3 121.6(3)
C8 C4 C3 120.6(3)
C6 C5 C4 119.3(3)
N1 C6 C5 123.0(3)
N1 C7 C8 123.2(3)
C7 C8 C4 119.3(3)
C2 B3 C1 56.8(2)
C2 B3 B8 105.0(3)
C1 B3 B8 104.8(3)
C2 B3 B4 103.9(3)
C1 B3 B4 58.2(2)
B8 B3 B4 60.3(2)
C2 B3 B7 58.9(2)
C1 B3 B7 104.6(3)
B8 B3 B7 60.2(2)
B4 B3 B7 107.9(3)
C1 B4 B3 60.1(2)
C1 B4 B9 105.1(3)
B3 B4 B9 108.5(3)
C1 B4 B8 106.0(3)
B3 B4 B8 59.9(2)
B9 B4 B8 60.5(2)
C1 B4 B5 58.5(2)
B3 B4 B5 108.9(3)
B9 B4 B5 60.1(2)
B8 B4 B5 108.8(3)
C1 B5 B9 104.9(3)
C1 B5 B4 58.6(2)
B9 B5 B4 59.7(2)
C1 B5 B6 59.9(2)
B9 B5 B6 107.4(3)
B4 B5 B6 108.2(3)
C1 B5 B10 105.7(3)
B9 B5 B10 60.0(2)
B4 B5 B10 107.9(3)
B6 B5 B10 59.4(2)
C2 B6 C1 56.6(2)
C2 B6 B10 105.4(3)
C1 B6 B10 104.9(3)
C2 B6 B11 58.9(2)
C1 B6 B11 104.6(3)
B10 B6 B11 60.9(2)
C2 B6 B5 103.6(3)
C1 B6 B5 57.8(2)
B10 B6 B5 60.5(2)
B11 B6 B5 108.4(3)
C2 B7 B3 59.0(2)
C2 B7 B8 104.8(3)
B3 B7 B8 59.8(2)
C2 B7 B11 59.0(2)
B3 B7 B11 108.8(3)
B8 B7 B11 108.4(3)
C2 B7 B12 105.0(3)
B3 B7 B12 108.1(3)
B8 B7 B12 59.9(2)
B11 B7 B12 60.2(2)
B3 B8 B7 60.0(2)
B3 B8 B4 59.9(2)
B7 B8 B4 107.4(3)
B3 B8 B12 108.5(3)
B7 B8 B12 60.3(2)
B4 B8 B12 107.7(3)
B3 B8 B9 107.8(3)
B7 B8 B9 107.7(3)
B4 B8 B9 59.6(2)
B12 B8 B9 59.8(2)
B4 B9 B12 108.0(3)
B4 B9 B5 60.3(2)
B12 B9 B5 108.7(3)
B4 B9 B8 59.9(2)
B12 B9 B8 59.9(2)
B5 B9 B8 108.5(3)
B4 B9 B10 108.7(3)
B12 B9 B10 60.7(2)
B5 B9 B10 60.4(2)
B8 B9 B10 108.8(3)
B6 B10 B9 107.6(3)
B6 B10 B5 60.1(2)
B9 B10 B5 59.6(2)
B6 B10 B11 59.6(2)
B9 B10 B11 106.8(3)
B5 B10 B11 107.1(3)
B6 B10 B12 107.5(3)
B9 B10 B12 59.4(2)
B5 B10 B12 107.1(3)
B11 B10 B12 59.7(2)
C2 B11 B6 59.2(2)
C2 B11 B7 58.6(2)
B6 B11 B7 108.5(3)
C2 B11 B12 104.5(3)
B6 B11 B12 107.9(3)
B7 B11 B12 60.0(2)
C2 B11 B10 104.6(3)
B6 B11 B10 59.5(2)
B7 B11 B10 108.3(3)
B12 B11 B10 60.2(2)
B9 B12 B8 60.3(2)
B9 B12 B7 107.6(3)
B8 B12 B7 59.8(2)
B9 B12 B11 107.6(3)
B8 B12 B11 107.8(3)
B7 B12 B11 59.7(2)
B9 B12 B10 59.9(2)
B8 B12 B10 108.5(3)
B7 B12 B10 108.0(3)
B11 B12 B10 60.1(2)
C7 N1 C6 117.5(3)

loop_
_geom_bond_atom_site_label_1
_geom_bond_atom_site_label_2
_geom_bond_distance
C1 C3 1.557(5)
C1 C2 1.642(5)
C1 B5 1.702(5)
C1 B4 1.704(5)
C1 B3 1.739(5)
C1 B6 1.740(5)
C2 B7 1.713(5)
C2 B3 1.716(5)
C2 B11 1.721(6)
C2 B6 1.726(5)
C3 O1 1.394(4)
C3 C4 1.518(4)
C4 C5 1.389(5)
C4 C8 1.391(5)
C5 C6 1.385(5)
C6 N1 1.342(4)
C7 N1 1.334(4)
C7 C8 1.383(5)
B3 B8 1.766(6)
B3 B4 1.766(5)
B3 B7 1.768(6)
B4 B9 1.767(6)
B4 B8 1.773(6)
B4 B5 1.778(6)
B5 B9 1.775(6)
B5 B6 1.783(5)
B5 B10 1.790(6)
B6 B10 1.770(6)
B6 B11 1.773(6)
B7 B8 1.772(6)
B7 B11 1.777(6)
B7 B12 1.782(6)
B8 B12 1.776(6)
B8 B9 1.782(6)
B9 B12 1.775(6)
B9 B10 1.783(6)
B10 B11 1.795(6)
B10 B12 1.797(6)
B11 B12 1.786(6)

loop_
_geom_hbond_atom_site_label_D
_geom_hbond_atom_site_label_H
_geom_hbond_atom_site_label_A
_geom_hbond_distance_DH
_geom_hbond_distance_HA
_geom_hbond_distance_DA
_geom_hbond_angle_DHA
_geom_hbond_site_symmetry_A
O1 H1 N1 0.84 1.84 2.674(4) 176.0 4_575
